data_1562889
loop_
_publ_author_name
'Fang, Sheng-Tao'
'Liu, Xiang-Hong'
'Yan, Bing-Fei'
'Miao, Feng-Ping'
'Yin, Xiu-Li'
'Li, Wen-Zuo'
'Ji, Nai-Yun'

_publ_section_title
;
 Terpenoids from the Marine-Derived Fungus <i>Aspergillus</i> sp.
 RR-YLW-12, Associated with the Red Alga <i>Rhodomela confervoides</i>.
;
_journal_name_full 'Journal of natural products'
_journal_paper_doi 10.1021/acs.jnatprod.1c00021
_journal_year 2021
_chemical_absolute_configuration ad
_chemical_formula_moiety 'C26 H30 O9 [+ solvent]'
_chemical_formula_sum 'C26 H30 O9'
_chemical_formula_weight 486.50
_space_group_crystal_system trigonal
_space_group_IT_number 144
_space_group_name_Hall 'P 31'
_space_group_name_H-M_alt 'P 31'
_atom_sites_solution_hydrogens geom
_audit_creation_method SHELXL-2018/3
_cell_angle_alpha 90
_cell_angle_beta 90
_cell_angle_gamma 120
_cell_formula_units_Z 3
_cell_length_a 11.4643(2)
_cell_length_b 11.4643(2)
_cell_length_c 16.5327(4)
_cell_measurement_reflns_used 9934
_cell_measurement_temperature 297(2)
_cell_measurement_theta_max 68.19
_cell_measurement_theta_min 2.67
_cell_volume 1881.78(7)
_computing_structure_refinement 'SHELXL-2018/3 (Sheldrick, 2018)'
_computing_structure_solution 'SHELXT 2014/5 (Sheldrick, 2014)'
_diffrn_ambient_temperature 297(2)
_diffrn_measured_fraction_theta_full 0.998
_diffrn_measured_fraction_theta_max 0.995
_diffrn_measurement_device_type 'Bruker D8 VENTURE'
_diffrn_measurement_method '\f and \w scans'
_diffrn_radiation_type CuK\a
_diffrn_radiation_wavelength 1.54178
_diffrn_reflns_av_R_equivalents 0.0279
_diffrn_reflns_av_unetI/netI 0.0222
_diffrn_reflns_Laue_measured_fraction_full 0.998
_diffrn_reflns_Laue_measured_fraction_max 0.995
_diffrn_reflns_limit_h_max 13
_diffrn_reflns_limit_h_min -13
_diffrn_reflns_limit_k_max 13
_diffrn_reflns_limit_k_min -13
_diffrn_reflns_limit_l_max 19
_diffrn_reflns_limit_l_min -19
_diffrn_reflns_number 15754
_diffrn_reflns_point_group_measured_fraction_full 0.957
_diffrn_reflns_point_group_measured_fraction_max 0.951
_diffrn_reflns_theta_full 67.679
_diffrn_reflns_theta_max 68.315
_diffrn_reflns_theta_min 4.453
_exptl_absorpt_coefficient_mu 0.812
_exptl_crystal_colour colourless
_exptl_crystal_density_diffrn 1.288
_exptl_crystal_description block
_exptl_crystal_F_000 774
_exptl_crystal_size_max 0.200
_exptl_crystal_size_mid 0.180
_exptl_crystal_size_min 0.150
_exptl_transmission_factor_max 0.7531
_exptl_transmission_factor_min 0.6835
_refine_diff_density_max 0.186
_refine_diff_density_min -0.146
_refine_diff_density_rms 0.029
_refine_ls_abs_structure_details
;
 Flack x determined using 1939 quotients [(I+)-(I-)]/[(I+)+(I-)]
 (Parsons, Flack and Wagner, Acta Cryst. B69 (2013) 249-259).
;
_refine_ls_abs_structure_Flack 0.04(5)
_refine_ls_extinction_method none
_refine_ls_goodness_of_fit_ref 0.712
_refine_ls_hydrogen_treatment constr
_refine_ls_matrix_type full
_refine_ls_number_parameters 324
_refine_ls_number_reflns 4378
_refine_ls_number_restraints 1
_refine_ls_restrained_S_all 0.712
_refine_ls_R_factor_all 0.0337
_refine_ls_R_factor_gt 0.0326
_refine_ls_shift/su_max 0.028
_refine_ls_shift/su_mean 0.001
_refine_ls_structure_factor_coef Fsqd
_refine_ls_weighting_details 'w=1/[\s^2^(Fo^2^)+(0.1137P)^2^+0.2988P] where P=(Fo^2^+2Fc^2^)/3'
_refine_ls_weighting_scheme calc
_refine_ls_wR_factor_gt 0.0995
_refine_ls_wR_factor_ref 0.1024
_reflns_Friedel_coverage 0.912
_reflns_Friedel_fraction_full 0.915
_reflns_Friedel_fraction_max 0.907
_reflns_number_gt 4256
_reflns_number_total 4378
_reflns_threshold_expression 'I > 2\s(I)'
_cod_data_source_file np1c00021_si_002.cif
_cod_data_source_block a
_cod_depositor_comments
;
The following automatic conversions were performed:

data item '_chemical_absolute_configuration' value 'AD' was changed
to 'ad' in accordance with the
/home/data/users/saulius/crontab/automatic-downloads/rss-feeds/ACS/lib/dictionaries/cif_core.dic
dictionary named 'cif_core.dic' version 2.4.2 last updated on
2011-04-26.

Automatic conversion script
Id: cif_fix_values 7556 2019-12-06 15:28:31Z antanas 
;
_cod_original_cell_volume 1881.78(8)
_cod_database_code 1562889
_shelx_shelxl_version_number 2018/3
_shelx_space_group_comment
;
The symmetry employed for this shelxl refinement is uniquely defined
by the following loop, which should always be used as a source of
symmetry information in preference to the above space-group names.
They are only intended as comments.
;
_shelx_estimated_absorpt_t_min 0.854
_shelx_estimated_absorpt_t_max 0.888

loop_
_space_group_symop_operation_xyz
'x, y, z'
'-y, x-y, z+1/3'
'-x+y, -x, z+2/3'

loop_
_atom_site_label
_atom_site_type_symbol
_atom_site_fract_x
_atom_site_fract_y
_atom_site_fract_z
_atom_site_U_iso_or_equiv
_atom_site_adp_type
_atom_site_occupancy
_atom_site_site_symmetry_order
_atom_site_calc_flag
_atom_site_refinement_flags_posn
_atom_site_refinement_flags_adp
_atom_site_refinement_flags_occupancy
_atom_site_disorder_assembly
_atom_site_disorder_group
O1 O 0.4574(2) 0.2667(2) 0.45600(16) 0.0604(5) Uani 1 1 d . . . . .
C1 C 0.4384(3) 0.4544(3) 0.34617(17) 0.0473(6) Uani 1 1 d . . . . .
O2 O 0.2012(2) 0.3241(3) 0.37633(18) 0.0753(7) Uani 1 1 d . . . . .
C2 C 0.3153(3) 0.3504(3) 0.39219(19) 0.0537(7) Uani 1 1 d . . . . .
O3 O 0.7016(2) 0.6362(2) 0.28754(11) 0.0565(5) Uani 1 1 d . . . . .
H3A H 0.778550 0.697445 0.278906 0.085 Uiso 1 1 calc R U . . .
C3 C 0.3373(3) 0.2773(3) 0.4595(2) 0.0564(7) Uani 1 1 d . . . . .
H3 H 0.257474 0.203240 0.485043 0.068 Uiso 1 1 calc R U . . .
O4 O 0.91115(18) 0.7700(2) 0.37729(11) 0.0548(5) Uani 1 1 d . . . . .
C4 C 0.4542(2) 0.3607(3) 0.51166(18) 0.0457(6) Uani 1 1 d . . . . .
H4 H 0.444358 0.335451 0.568941 0.055 Uiso 1 1 calc R U . . .
O6 O 1.0917(2) 0.5940(2) 0.61910(13) 0.0570(5) Uani 1 1 d . . . . .
C6 C 0.5629(2) 0.5263(2) 0.40100(14) 0.0361(5) Uani 1 1 d . . . . .
O5 O 0.89422(19) 0.5243(2) 0.44044(11) 0.0498(5) Uani 1 1 d . . . . .
C5 C 0.5460(2) 0.5093(2) 0.49280(14) 0.0337(5) Uani 1 1 d . . . . .
O7 O 1.1214(2) 0.7212(3) 0.72239(13) 0.0641(6) Uani 1 1 d . . . . .
C7 C 0.6839(2) 0.6113(3) 0.36891(13) 0.0384(5) Uani 1 1 d . . . . .
O9 O 1.14701(19) 0.7872(2) 0.47467(13) 0.0591(5) Uani 1 1 d . . . . .
C9 C 0.8044(2) 0.6867(2) 0.50583(13) 0.0304(4) Uani 1 1 d . . . . .
O8 O 1.09581(19) 0.9366(2) 0.52546(14) 0.0580(5) Uani 1 1 d . . . . .
C8 C 0.8101(2) 0.6911(2) 0.41445(14) 0.0375(5) Uani 1 1 d . . . . .
C10 C 0.6832(2) 0.5511(2) 0.53469(12) 0.0299(4) Uani 1 1 d . . . . .
H10 H 0.705372 0.481892 0.519356 0.036 Uiso 1 1 calc R U . . .
C11 C 0.6782(2) 0.5487(3) 0.62753(13) 0.0395(5) Uani 1 1 d . . . . .
H11A H 0.668344 0.623244 0.646879 0.047 Uiso 1 1 calc R U . . .
H11B H 0.600642 0.465624 0.645650 0.047 Uiso 1 1 calc R U . . .
C12 C 0.8049(2) 0.5594(3) 0.66234(13) 0.0377(5) Uani 1 1 d . . . . .
C13 C 0.9363(2) 0.6842(2) 0.63609(13) 0.0334(5) Uani 1 1 d . . . . .
C14 C 0.9363(2) 0.6943(2) 0.54017(13) 0.0320(4) Uani 1 1 d . . . . .
C15 C 0.9442(2) 0.5735(3) 0.50492(15) 0.0387(5) Uani 1 1 d . . . . .
C16 C 1.0080(4) 0.5101(4) 0.5541(2) 0.0587(8) Uani 1 1 d . . . . .
H16 H 0.935888 0.426525 0.577636 0.070 Uiso 1 1 calc R U . . .
C17 C 1.0562(3) 0.6684(3) 0.66336(15) 0.0436(5) Uani 1 1 d . . . . .
C18 C 0.4058(4) 0.5578(4) 0.3082(3) 0.0699(9) Uani 1 1 d . . . . .
H18A H 0.482844 0.624008 0.278840 0.105 Uiso 1 1 calc R U . . .
H18B H 0.383617 0.601218 0.350215 0.105 Uiso 1 1 calc R U . . .
H18C H 0.330796 0.512443 0.272017 0.105 Uiso 1 1 calc R U . . .
C19 C 0.4591(4) 0.3730(4) 0.2790(2) 0.0712(9) Uani 1 1 d . . . . .
H19A H 0.378914 0.327408 0.246824 0.107 Uiso 1 1 calc R U . . .
H19B H 0.477923 0.307995 0.303147 0.107 Uiso 1 1 calc R U . . .
H19C H 0.533371 0.432955 0.245387 0.107 Uiso 1 1 calc R U . . .
C20 C 0.4730(3) 0.5822(3) 0.52541(17) 0.0470(6) Uani 1 1 d . . . . .
H20A H 0.525017 0.676461 0.512890 0.071 Uiso 1 1 calc R U . . .
H20B H 0.462696 0.570656 0.582972 0.071 Uiso 1 1 calc R U . . .
H20C H 0.385827 0.544780 0.500603 0.071 Uiso 1 1 calc R U . . .
C21 C 0.7890(3) 0.8106(2) 0.52596(16) 0.0409(5) Uani 1 1 d . . . . .
H21A H 0.875918 0.890654 0.525045 0.061 Uiso 1 1 calc R U . . .
H21B H 0.749901 0.799509 0.578744 0.061 Uiso 1 1 calc R U . . .
H21C H 0.731622 0.818113 0.486544 0.061 Uiso 1 1 calc R U . . .
C22 C 0.8002(3) 0.4693(3) 0.7146(2) 0.0601(8) Uani 1 1 d . . . . .
H22A H 0.717554 0.397541 0.730589 0.072 Uiso 1 1 calc R U . . .
H22B H 0.879608 0.477910 0.735266 0.072 Uiso 1 1 calc R U . . .
C23 C 0.9468(3) 0.8059(3) 0.68205(16) 0.0479(6) Uani 1 1 d . . . . .
H23A H 1.026377 0.886479 0.665093 0.072 Uiso 1 1 calc R U . . .
H23B H 0.951501 0.793376 0.739117 0.072 Uiso 1 1 calc R U . . .
H23C H 0.868902 0.813843 0.670587 0.072 Uiso 1 1 calc R U . . .
C24 C 1.0968(6) 0.4755(7) 0.5031(3) 0.118(2) Uani 1 1 d . . . . .
H24A H 1.042408 0.408363 0.463839 0.178 Uiso 1 1 calc R U . . .
H24B H 1.140474 0.441297 0.537313 0.178 Uiso 1 1 calc R U . . .
H24C H 1.163537 0.554939 0.475784 0.178 Uiso 1 1 calc R U . . .
C25 C 1.0666(2) 0.8228(3) 0.51226(14) 0.0422(5) Uani 1 1 d . . . . .
C26 C 1.2713(4) 0.8965(5) 0.4408(3) 0.0915(14) Uani 1 1 d . . . . .
H26A H 1.250153 0.947167 0.403287 0.137 Uiso 1 1 calc R U . . .
H26B H 1.319262 0.859594 0.413135 0.137 Uiso 1 1 calc R U . . .
H26C H 1.326374 0.954531 0.483547 0.137 Uiso 1 1 calc R U . . .

loop_
_atom_site_aniso_label
_atom_site_aniso_U_11
_atom_site_aniso_U_22
_atom_site_aniso_U_33
_atom_site_aniso_U_23
_atom_site_aniso_U_13
_atom_site_aniso_U_12
O1 0.0541(11) 0.0415(10) 0.0812(15) -0.0050(10) -0.0055(10) 0.0206(9)
C1 0.0411(13) 0.0532(14) 0.0450(13) -0.0095(11) -0.0146(11) 0.0218(11)
O2 0.0380(11) 0.0875(17) 0.0888(17) -0.0175(14) -0.0219(11) 0.0226(11)
C2 0.0369(13) 0.0528(15) 0.0628(17) -0.0185(13) -0.0166(12) 0.0159(11)
O3 0.0530(11) 0.0773(14) 0.0289(8) 0.0050(8) -0.0027(8) 0.0249(10)
C3 0.0351(13) 0.0440(14) 0.0721(19) -0.0033(13) -0.0027(13) 0.0063(11)
O4 0.0381(9) 0.0721(13) 0.0385(9) 0.0157(9) 0.0065(7) 0.0158(9)
C4 0.0320(11) 0.0430(13) 0.0519(14) 0.0038(11) 0.0000(10) 0.0111(10)
O6 0.0545(11) 0.0820(14) 0.0543(11) -0.0167(10) -0.0195(9) 0.0490(11)
C6 0.0353(11) 0.0408(11) 0.0359(12) -0.0060(9) -0.0063(9) 0.0218(9)
O5 0.0465(10) 0.0665(12) 0.0426(10) -0.0227(9) -0.0097(7) 0.0330(9)
C5 0.0260(10) 0.0362(11) 0.0363(11) 0.0003(9) 0.0003(8) 0.0138(9)
O7 0.0587(12) 0.0861(15) 0.0544(12) -0.0199(11) -0.0280(10) 0.0413(12)
C7 0.0398(12) 0.0490(13) 0.0274(10) -0.0004(9) -0.0034(9) 0.0229(11)
O9 0.0333(9) 0.0725(13) 0.0569(12) -0.0061(10) 0.0112(8) 0.0154(9)
C9 0.0280(10) 0.0337(10) 0.0293(10) 0.0001(8) -0.0003(8) 0.0152(8)
O8 0.0437(10) 0.0402(10) 0.0722(13) 0.0026(9) -0.0008(9) 0.0074(8)
C8 0.0340(11) 0.0435(12) 0.0337(11) 0.0033(9) 0.0018(9) 0.0184(10)
C10 0.0263(9) 0.0341(11) 0.0302(11) 0.0019(8) 0.0022(8) 0.0158(8)
C11 0.0341(11) 0.0510(13) 0.0299(11) 0.0064(9) 0.0047(9) 0.0186(10)
C12 0.0394(12) 0.0466(13) 0.0286(10) 0.0019(9) -0.0013(9) 0.0225(10)
C13 0.0333(11) 0.0393(11) 0.0280(10) -0.0038(8) -0.0043(8) 0.0184(9)
C14 0.0276(10) 0.0358(11) 0.0308(10) -0.0025(8) -0.0016(8) 0.0145(9)
C15 0.0292(10) 0.0504(13) 0.0377(12) -0.0105(10) -0.0020(9) 0.0208(10)
C16 0.0666(18) 0.0752(19) 0.0596(17) -0.0242(15) -0.0226(14) 0.0544(17)
C17 0.0384(12) 0.0508(13) 0.0414(13) -0.0059(11) -0.0094(10) 0.0220(11)
C18 0.0585(18) 0.079(2) 0.075(2) 0.0034(17) -0.0258(16) 0.0363(16)
C19 0.069(2) 0.078(2) 0.0524(17) -0.0247(16) -0.0144(15) 0.0266(18)
C20 0.0376(12) 0.0613(15) 0.0508(13) -0.0087(12) -0.0022(11) 0.0312(12)
C21 0.0427(12) 0.0375(11) 0.0466(13) 0.0004(10) -0.0034(10) 0.0232(10)
C22 0.0520(15) 0.0666(18) 0.0568(16) 0.0239(15) 0.0009(13) 0.0260(14)
C23 0.0534(15) 0.0505(14) 0.0413(13) -0.0135(11) -0.0094(11) 0.0272(12)
C24 0.141(4) 0.203(6) 0.097(3) -0.073(4) -0.050(3) 0.150(5)
C25 0.0310(11) 0.0543(15) 0.0337(11) 0.0004(10) -0.0022(9) 0.0156(11)
C26 0.0474(18) 0.108(3) 0.071(2) -0.004(2) 0.0265(17) 0.0033(19)

loop_
_atom_type_symbol
_atom_type_description
_atom_type_scat_dispersion_real
_atom_type_scat_dispersion_imag
_atom_type_scat_source
C C 0.0181 0.0091 'International Tables Vol C Tables 4.2.6.8 and 6.1.1.4'
H H 0.0000 0.0000 'International Tables Vol C Tables 4.2.6.8 and 6.1.1.4'
O O 0.0492 0.0322 'International Tables Vol C Tables 4.2.6.8 and 6.1.1.4'

loop_
_geom_angle_atom_site_label_1
_geom_angle_atom_site_label_2
_geom_angle_atom_site_label_3
_geom_angle
_geom_angle_site_symmetry_1
_geom_angle_site_symmetry_3
_geom_angle_publ_flag
C4 O1 C3 61.70(18) . . ?
C2 C1 C18 108.7(3) . . ?
C2 C1 C6 112.0(2) . . ?
C18 C1 C6 110.2(2) . . ?
C2 C1 C19 104.4(3) . . ?
C18 C1 C19 110.0(3) . . ?
C6 C1 C19 111.5(2) . . ?
O2 C2 C3 119.1(3) . . ?
O2 C2 C1 123.3(3) . . ?
C3 C2 C1 117.6(2) . . ?
C7 O3 H3A 109.5 . . ?
O1 C3 C4 58.79(18) . . ?
O1 C3 C2 117.1(3) . . ?
C4 C3 C2 115.3(2) . . ?
O1 C3 H3 117.5 . . ?
C4 C3 H3 117.5 . . ?
C2 C3 H3 117.5 . . ?
O1 C4 C3 59.50(19) . . ?
O1 C4 C5 116.6(2) . . ?
C3 C4 C5 120.1(2) . . ?
O1 C4 H4 116.2 . . ?
C3 C4 H4 116.2 . . ?
C5 C4 H4 116.2 . . ?
C17 O6 C16 121.4(2) . . ?
C7 C6 C5 120.23(19) . . ?
C7 C6 C1 120.1(2) . . ?
C5 C6 C1 119.5(2) . . ?
C4 C5 C6 108.6(2) . . ?
C4 C5 C20 105.97(19) . . ?
C6 C5 C20 110.21(19) . . ?
C4 C5 C10 106.27(18) . . ?
C6 C5 C10 110.95(16) . . ?
C20 C5 C10 114.52(19) . . ?
C6 C7 O3 122.1(2) . . ?
C6 C7 C8 125.9(2) . . ?
O3 C7 C8 112.0(2) . . ?
C25 O9 C26 116.4(3) . . ?
C8 C9 C21 101.94(18) . . ?
C8 C9 C10 110.02(17) . . ?
C21 C9 C10 113.33(18) . . ?
C8 C9 C14 109.46(17) . . ?
C21 C9 C14 114.66(18) . . ?
C10 C9 C14 107.30(17) . . ?
O4 C8 C7 118.4(2) . . ?
O4 C8 C9 122.5(2) . . ?
C7 C8 C9 118.47(19) . . ?
C11 C10 C9 109.35(17) . . ?
C11 C10 C5 114.56(17) . . ?
C9 C10 C5 115.53(17) . . ?
C11 C10 H10 105.5 . . ?
C9 C10 H10 105.5 . . ?
C5 C10 H10 105.5 . . ?
C12 C11 C10 110.71(18) . . ?
C12 C11 H11A 109.5 . . ?
C10 C11 H11A 109.5 . . ?
C12 C11 H11B 109.5 . . ?
C10 C11 H11B 109.5 . . ?
H11A C11 H11B 108.1 . . ?
C22 C12 C11 121.5(2) . . ?
C22 C12 C13 123.3(2) . . ?
C11 C12 C13 115.13(19) . . ?
C12 C13 C23 107.52(19) . . ?
C12 C13 C17 109.02(18) . . ?
C23 C13 C17 107.00(19) . . ?
C12 C13 C14 108.33(17) . . ?
C23 C13 C14 115.39(19) . . ?
C17 C13 C14 109.43(17) . . ?
C15 C14 C25 106.12(18) . . ?
C15 C14 C9 107.44(17) . . ?
C25 C14 C9 112.73(18) . . ?
C15 C14 C13 107.97(17) . . ?
C25 C14 C13 109.27(17) . . ?
C9 C14 C13 112.95(17) . . ?
O5 C15 C16 119.0(2) . . ?
O5 C15 C14 121.6(2) . . ?
C16 C15 C14 119.3(2) . . ?
O6 C16 C15 113.9(2) . . ?
O6 C16 C24 106.2(3) . . ?
C15 C16 C24 112.1(3) . . ?
O6 C16 H16 108.2 . . ?
C15 C16 H16 108.2 . . ?
C24 C16 H16 108.2 . . ?
O7 C17 O6 117.4(2) . . ?
O7 C17 C13 123.2(2) . . ?
O6 C17 C13 119.4(2) . . ?
C1 C18 H18A 109.5 . . ?
C1 C18 H18B 109.5 . . ?
H18A C18 H18B 109.5 . . ?
C1 C18 H18C 109.5 . . ?
H18A C18 H18C 109.5 . . ?
H18B C18 H18C 109.5 . . ?
C1 C19 H19A 109.5 . . ?
C1 C19 H19B 109.5 . . ?
H19A C19 H19B 109.5 . . ?
C1 C19 H19C 109.5 . . ?
H19A C19 H19C 109.5 . . ?
H19B C19 H19C 109.5 . . ?
C5 C20 H20A 109.5 . . ?
C5 C20 H20B 109.5 . . ?
H20A C20 H20B 109.5 . . ?
C5 C20 H20C 109.5 . . ?
H20A C20 H20C 109.5 . . ?
H20B C20 H20C 109.5 . . ?
C9 C21 H21A 109.5 . . ?
C9 C21 H21B 109.5 . . ?
H21A C21 H21B 109.5 . . ?
C9 C21 H21C 109.5 . . ?
H21A C21 H21C 109.5 . . ?
H21B C21 H21C 109.5 . . ?
C12 C22 H22A 120.0 . . ?
C12 C22 H22B 120.0 . . ?
H22A C22 H22B 120.0 . . ?
C13 C23 H23A 109.5 . . ?
C13 C23 H23B 109.5 . . ?
H23A C23 H23B 109.5 . . ?
C13 C23 H23C 109.5 . . ?
H23A C23 H23C 109.5 . . ?
H23B C23 H23C 109.5 . . ?
C16 C24 H24A 109.5 . . ?
C16 C24 H24B 109.5 . . ?
H24A C24 H24B 109.5 . . ?
C16 C24 H24C 109.5 . . ?
H24A C24 H24C 109.5 . . ?
H24B C24 H24C 109.5 . . ?
O8 C25 O9 124.1(2) . . ?
O8 C25 C14 126.4(2) . . ?
O9 C25 C14 109.4(2) . . ?
O9 C26 H26A 109.5 . . ?
O9 C26 H26B 109.5 . . ?
H26A C26 H26B 109.5 . . ?
O9 C26 H26C 109.5 . . ?
H26A C26 H26C 109.5 . . ?
H26B C26 H26C 109.5 . . ?

loop_
_geom_bond_atom_site_label_1
_geom_bond_atom_site_label_2
_geom_bond_distance
_geom_bond_site_symmetry_2
_geom_bond_publ_flag
O1 C4 1.431(4) . ?
O1 C3 1.442(4) . ?
C1 C2 1.520(4) . ?
C1 C18 1.542(5) . ?
C1 C6 1.537(3) . ?
C1 C19 1.543(4) . ?
O2 C2 1.215(4) . ?
C2 C3 1.488(5) . ?
O3 C7 1.369(3) . ?
O3 H3A 0.8200 . ?
C3 C4 1.474(4) . ?
C3 H3 0.9800 . ?
O4 C8 1.220(3) . ?
C4 C5 1.522(3) . ?
C4 H4 0.9800 . ?
O6 C17 1.332(3) . ?
O6 C16 1.441(4) . ?
C6 C7 1.343(4) . ?
C6 C5 1.530(3) . ?
O5 C15 1.208(3) . ?
C5 C20 1.546(3) . ?
C5 C10 1.558(3) . ?
O7 C17 1.194(3) . ?
C7 C8 1.474(3) . ?
O9 C25 1.333(3) . ?
O9 C26 1.459(4) . ?
C9 C8 1.512(3) . ?
C9 C21 1.551(3) . ?
C9 C10 1.554(3) . ?
C9 C14 1.577(3) . ?
O8 C25 1.194(4) . ?
C10 C11 1.536(3) . ?
C10 H10 0.9800 . ?
C11 C12 1.509(3) . ?
C11 H11A 0.9700 . ?
C11 H11B 0.9700 . ?
C12 C22 1.327(4) . ?
C12 C13 1.533(3) . ?
C13 C23 1.540(3) . ?
C13 C17 1.542(3) . ?
C13 C14 1.590(3) . ?
C14 C15 1.546(3) . ?
C14 C25 1.554(3) . ?
C15 C16 1.501(4) . ?
C16 C24 1.521(5) . ?
C16 H16 0.9800 . ?
C18 H18A 0.9600 . ?
C18 H18B 0.9600 . ?
C18 H18C 0.9600 . ?
C19 H19A 0.9600 . ?
C19 H19B 0.9600 . ?
C19 H19C 0.9600 . ?
C20 H20A 0.9600 . ?
C20 H20B 0.9600 . ?
C20 H20C 0.9600 . ?
C21 H21A 0.9600 . ?
C21 H21B 0.9600 . ?
C21 H21C 0.9600 . ?
C22 H22A 0.9300 . ?
C22 H22B 0.9300 . ?
C23 H23A 0.9600 . ?
C23 H23B 0.9600 . ?
C23 H23C 0.9600 . ?
C24 H24A 0.9600 . ?
C24 H24B 0.9600 . ?
C24 H24C 0.9600 . ?
C26 H26A 0.9600 . ?
C26 H26B 0.9600 . ?
C26 H26C 0.9600 . ?

loop_
_geom_torsion_atom_site_label_1
_geom_torsion_atom_site_label_2
_geom_torsion_atom_site_label_3
_geom_torsion_atom_site_label_4
_geom_torsion
_geom_torsion_site_symmetry_1
_geom_torsion_site_symmetry_2
_geom_torsion_site_symmetry_3
_geom_torsion_site_symmetry_4
_geom_torsion_publ_flag
C18 C1 C2 O2 25.1(4) . . . . ?
C6 C1 C2 O2 147.1(3) . . . . ?
C19 C1 C2 O2 -92.2(4) . . . . ?
C18 C1 C2 C3 -155.3(3) . . . . ?
C6 C1 C2 C3 -33.3(3) . . . . ?
C19 C1 C2 C3 87.4(3) . . . . ?
C4 O1 C3 C2 104.6(3) . . . . ?
O2 C2 C3 O1 154.7(3) . . . . ?
C1 C2 C3 O1 -24.9(4) . . . . ?
O2 C2 C3 C4 -138.9(3) . . . . ?
C1 C2 C3 C4 41.5(4) . . . . ?
C3 O1 C4 C5 -110.9(3) . . . . ?
C2 C3 C4 O1 -107.6(3) . . . . ?
O1 C3 C4 C5 105.0(3) . . . . ?
C2 C3 C4 C5 -2.7(4) . . . . ?
C2 C1 C6 C7 173.0(2) . . . . ?
C18 C1 C6 C7 -65.9(3) . . . . ?
C19 C1 C6 C7 56.5(3) . . . . ?
C2 C1 C6 C5 -11.9(3) . . . . ?
C18 C1 C6 C5 109.1(3) . . . . ?
C19 C1 C6 C5 -128.5(3) . . . . ?
O1 C4 C5 C6 30.1(3) . . . . ?
C3 C4 C5 C6 -38.5(3) . . . . ?
O1 C4 C5 C20 148.5(2) . . . . ?
C3 C4 C5 C20 79.9(3) . . . . ?
O1 C4 C5 C10 -89.3(2) . . . . ?
C3 C4 C5 C10 -157.9(2) . . . . ?
C7 C6 C5 C4 -139.0(2) . . . . ?
C1 C6 C5 C4 46.0(3) . . . . ?
C7 C6 C5 C20 105.3(2) . . . . ?
C1 C6 C5 C20 -69.7(3) . . . . ?
C7 C6 C5 C10 -22.6(3) . . . . ?
C1 C6 C5 C10 162.4(2) . . . . ?
C5 C6 C7 O3 -175.5(2) . . . . ?
C1 C6 C7 O3 -0.5(4) . . . . ?
C5 C6 C7 C8 2.2(4) . . . . ?
C1 C6 C7 C8 177.2(2) . . . . ?
C6 C7 C8 O4 -175.9(2) . . . . ?
O3 C7 C8 O4 2.0(3) . . . . ?
C6 C7 C8 C9 -4.6(4) . . . . ?
O3 C7 C8 C9 173.3(2) . . . . ?
C21 C9 C8 O4 77.3(3) . . . . ?
C10 C9 C8 O4 -162.2(2) . . . . ?
C14 C9 C8 O4 -44.5(3) . . . . ?
C21 C9 C8 C7 -93.6(2) . . . . ?
C10 C9 C8 C7 26.9(3) . . . . ?
C14 C9 C8 C7 144.6(2) . . . . ?
C8 C9 C10 C11 -179.58(18) . . . . ?
C21 C9 C10 C11 -66.2(2) . . . . ?
C14 C9 C10 C11 61.4(2) . . . . ?
C8 C9 C10 C5 -48.6(2) . . . . ?
C21 C9 C10 C5 64.8(2) . . . . ?
C14 C9 C10 C5 -167.59(17) . . . . ?
C4 C5 C10 C11 -67.1(2) . . . . ?
C6 C5 C10 C11 175.07(19) . . . . ?
C20 C5 C10 C11 49.5(3) . . . . ?
C4 C5 C10 C9 164.45(19) . . . . ?
C6 C5 C10 C9 46.6(2) . . . . ?
C20 C5 C10 C9 -78.9(2) . . . . ?
C9 C10 C11 C12 -61.3(2) . . . . ?
C5 C10 C11 C12 167.2(2) . . . . ?
C10 C11 C12 C22 -125.8(3) . . . . ?
C10 C11 C12 C13 57.1(3) . . . . ?
C22 C12 C13 C23 -102.6(3) . . . . ?
C11 C12 C13 C23 74.5(2) . . . . ?
C22 C12 C13 C17 13.1(3) . . . . ?
C11 C12 C13 C17 -169.83(19) . . . . ?
C22 C12 C13 C14 132.1(3) . . . . ?
C11 C12 C13 C14 -50.8(2) . . . . ?
C8 C9 C14 C15 -58.7(2) . . . . ?
C21 C9 C14 C15 -172.48(19) . . . . ?
C10 C9 C14 C15 60.7(2) . . . . ?
C8 C9 C14 C25 57.9(2) . . . . ?
C21 C9 C14 C25 -55.9(3) . . . . ?
C10 C9 C14 C25 177.26(18) . . . . ?
C8 C9 C14 C13 -177.64(17) . . . . ?
C21 C9 C14 C13 68.6(2) . . . . ?
C10 C9 C14 C13 -58.3(2) . . . . ?
C12 C13 C14 C15 -66.8(2) . . . . ?
C23 C13 C14 C15 172.64(19) . . . . ?
C17 C13 C14 C15 51.9(2) . . . . ?
C12 C13 C14 C25 178.17(19) . . . . ?
C23 C13 C14 C25 57.6(3) . . . . ?
C17 C13 C14 C25 -63.1(2) . . . . ?
C12 C13 C14 C9 51.8(2) . . . . ?
C23 C13 C14 C9 -68.7(2) . . . . ?
C17 C13 C14 C9 170.58(18) . . . . ?
C25 C14 C15 O5 -92.9(3) . . . . ?
C9 C14 C15 O5 27.9(3) . . . . ?
C13 C14 C15 O5 150.0(2) . . . . ?
C25 C14 C15 C16 90.9(3) . . . . ?
C9 C14 C15 C16 -148.2(2) . . . . ?
C13 C14 C15 C16 -26.1(3) . . . . ?
C17 O6 C16 C15 39.6(4) . . . . ?
C17 O6 C16 C24 163.5(4) . . . . ?
O5 C15 C16 O6 165.7(2) . . . . ?
C14 C15 C16 O6 -18.0(4) . . . . ?
O5 C15 C16 C24 45.2(5) . . . . ?
C14 C15 C16 C24 -138.6(4) . . . . ?
C16 O6 C17 O7 170.5(3) . . . . ?
C16 O6 C17 C13 -10.4(4) . . . . ?
C12 C13 C17 O7 -100.0(3) . . . . ?
C23 C13 C17 O7 16.0(4) . . . . ?
C14 C13 C17 O7 141.7(3) . . . . ?
C12 C13 C17 O6 80.9(3) . . . . ?
C23 C13 C17 O6 -163.1(3) . . . . ?
C14 C13 C17 O6 -37.4(3) . . . . ?
C26 O9 C25 O8 -6.7(4) . . . . ?
C26 O9 C25 C14 176.9(3) . . . . ?
C15 C14 C25 O8 177.8(2) . . . . ?
C9 C14 C25 O8 60.4(3) . . . . ?
C13 C14 C25 O8 -66.0(3) . . . . ?
C15 C14 C25 O9 -6.0(3) . . . . ?
C9 C14 C25 O9 -123.3(2) . . . . ?
C13 C14 C25 O9 110.2(2) . . . . ?
